data_1551845
loop_
_publ_author_name
'Massimo Baroncini'
'Simone d Agostino'
'Giacomo Bergamini'
'Paola Ceroni'
'Angiolina Comotti'
'Piero Sozzani'
'Irene Bassanetti'
'Fabrizia Grepioni'
'Taylor M. Hernandez'
'Serena Silvi'
'Margherita Venturi'
'Alberto Credi'

_publ_section_title
;
 Photoinduced reversible switching of porosity in molecular crystals based
 on star-shaped azobenzene tetramers
;
_journal_name_full 'Nature Chemistry'
_journal_page_first 634
_journal_page_last 640
_journal_paper_doi 10.1038/nchem.2304
_journal_volume 7
_journal_year 2015
_chemical_formula_moiety '(C13.25 H11 N2)*4'
_chemical_formula_sum 'C53 H44 N8'
_chemical_formula_weight 792.96
_chemical_name_common 'E4-1b form I'
_space_group_crystal_system tetragonal
_space_group_IT_number 88
_space_group_name_Hall '-I 4ad'
_space_group_name_H-M_alt 'I 41/a :2'
_atom_sites_solution_hydrogens geom
_cell_angle_alpha 90
_cell_angle_beta 90
_cell_angle_gamma 90
_cell_formula_units_Z 4
_cell_length_a 24.2515(11)
_cell_length_b 24.2515(11)
_cell_length_c 7.7078(5)
_cell_measurement_reflns_used 1103
_cell_measurement_temperature 293(2)
_cell_measurement_theta_max 29.2165
_cell_measurement_theta_min 2.7673
_cell_volume 4533.2(4)
_computing_cell_refinement
;
CrysAlisPro, Oxford Diffraction Ltd.,
Version 1.171.34.40 (release 27-08-2010 CrysAlis171 .NET)
(compiled Aug 27 2010,11:50:40)
;
_computing_data_collection
;
CrysAlisPro, Oxford Diffraction Ltd.,
Version 1.171.34.40 (release 27-08-2010 CrysAlis171 .NET)
(compiled Aug 27 2010,11:50:40)
;
_computing_data_reduction
;
CrysAlisPro, Oxford Diffraction Ltd.,
Version 1.171.34.40 (release 27-08-2010 CrysAlis171 .NET)
(compiled Aug 27 2010,11:50:40)
;
_computing_structure_refinement 'SHELXL-2014/7 (Sheldrick, 2014)'
_computing_structure_solution 'SHELXS-97 (Sheldrick, 2005)'
_diffrn_ambient_temperature 293(2)
_diffrn_detector_area_resol_mean 16.1340
_diffrn_measured_fraction_theta_full 0.999
_diffrn_measured_fraction_theta_max 0.869
_diffrn_measurement_details
;
#__ type_ start__ end____ width___ exp.time_
  1 omega  -13.00   12.00   1.0000  100.0000
omega____ theta____ kappa____ phi______ frames
    -       18.0642  100.0000  103.0000 25

#__ type_ start__ end____ width___ exp.time_
  2 omega   60.00   93.00   1.0000  100.0000
omega____ theta____ kappa____ phi______ frames
    -       18.0642  179.0000    0.0000 33

#__ type_ start__ end____ width___ exp.time_
  3 omega   14.00   40.00   1.0000  100.0000
omega____ theta____ kappa____ phi______ frames
    -       18.0642   38.0000 -120.0000 26

#__ type_ start__ end____ width___ exp.time_
  4 omega  -42.00   53.00   1.0000  100.0000
omega____ theta____ kappa____ phi______ frames
    -      -18.5330   38.0000 -180.0000 95
;
_diffrn_measurement_device_type 'Xcalibur, Sapphire3'
_diffrn_measurement_method 'omega scan'
_diffrn_radiation_type MoK\a
_diffrn_radiation_wavelength 0.71073
_diffrn_reflns_av_R_equivalents 0.0514
_diffrn_reflns_av_unetI/netI 0.0999
_diffrn_reflns_Laue_measured_fraction_full 0.999
_diffrn_reflns_Laue_measured_fraction_max 0.869
_diffrn_reflns_limit_h_max 31
_diffrn_reflns_limit_h_min -32
_diffrn_reflns_limit_k_max 30
_diffrn_reflns_limit_k_min -31
_diffrn_reflns_limit_l_max 9
_diffrn_reflns_limit_l_min -9
_diffrn_reflns_number 7752
_diffrn_reflns_point_group_measured_fraction_full 0.999
_diffrn_reflns_point_group_measured_fraction_max 0.869
_diffrn_reflns_theta_full 25.000
_diffrn_reflns_theta_max 29.281
_diffrn_reflns_theta_min 2.773
_diffrn_source 'Enhance (Mo) X-ray Source'
_exptl_absorpt_coefficient_mu 0.070
_exptl_absorpt_correction_T_max 1.00000
_exptl_absorpt_correction_T_min 0.46106
_exptl_absorpt_correction_type multi-scan
_exptl_absorpt_process_details
;
CrysAlisPro, Oxford Diffraction Ltd.,
Version 1.171.34.40 (release 27-08-2010 CrysAlis171 .NET)
(compiled Aug 27 2010,11:50:40)
Empirical absorption correction using spherical harmonics,
 implemented in SCALE3 ABSPACK scaling algorithm.
;
_exptl_crystal_colour orange
_exptl_crystal_density_diffrn 1.162
_exptl_crystal_description prism
_exptl_crystal_F_000 1672
_exptl_crystal_size_max 0.12
_exptl_crystal_size_mid 0.08
_exptl_crystal_size_min 0.05
_refine_diff_density_max 0.119
_refine_diff_density_min -0.130
_refine_diff_density_rms 0.028
_refine_ls_extinction_coef 0.0009(5)
_refine_ls_extinction_expression Fc^*^=kFc[1+0.001xFc^2^\l^3^/sin(2\q)]^-1/4^
_refine_ls_extinction_method 'SHELXL-2014/7 (Sheldrick 2014'
_refine_ls_goodness_of_fit_ref 0.941
_refine_ls_hydrogen_treatment constr
_refine_ls_matrix_type full
_refine_ls_number_parameters 144
_refine_ls_number_reflns 2687
_refine_ls_number_restraints 149
_refine_ls_restrained_S_all 0.936
_refine_ls_R_factor_all 0.2338
_refine_ls_R_factor_gt 0.0660
_refine_ls_shift/su_max 0.000
_refine_ls_shift/su_mean 0.000
_refine_ls_structure_factor_coef Fsqd
_refine_ls_weighting_details 'w=1/[\s^2^(Fo^2^)+(0.0777P)^2^] where P=(Fo^2^+2Fc^2^)/3'
_refine_ls_weighting_scheme calc
_refine_ls_wR_factor_gt 0.1519
_refine_ls_wR_factor_ref 0.2275
_reflns_Friedel_coverage 0.000
_reflns_Friedel_fraction_full .
_reflns_Friedel_fraction_max .
_reflns_number_gt 801
_reflns_number_total 2687
_reflns_threshold_expression 'I > 2\s(I)'
_cod_data_source_file nchem.2304-s3.cif
_cod_data_source_block E4-1b_form_I
_cod_original_cell_volume 4533.2(5)
_cod_original_sg_symbol_H-M 'I 41/a'
_cod_database_code 1551845
_shelx_space_group_comment
;
The symmetry employed for this shelxl refinement is uniquely defined
by the following loop, which should always be used as a source of
symmetry information in preference to the above space-group names.
They are only intended as comments.
;

loop_
_space_group_symop_operation_xyz
'x, y, z'
'-x+1/2, -y, z+1/2'
'-y+3/4, x+1/4, z+1/4'
'y+3/4, -x+3/4, z+3/4'
'x+1/2, y+1/2, z+1/2'
'-x+1, -y+1/2, z+1'
'-y+5/4, x+3/4, z+3/4'
'y+5/4, -x+5/4, z+5/4'
'-x, -y, -z'
'x-1/2, y, -z-1/2'
'y-3/4, -x-1/4, -z-1/4'
'-y-3/4, x-3/4, -z-3/4'
'-x+1/2, -y+1/2, -z+1/2'
'x, y+1/2, -z'
'y-1/4, -x+1/4, -z+1/4'
'-y-1/4, x-1/4, -z-1/4'

loop_
_atom_site_label
_atom_site_type_symbol
_atom_site_fract_x
_atom_site_fract_y
_atom_site_fract_z
_atom_site_U_iso_or_equiv
_atom_site_adp_type
_atom_site_occupancy
_atom_site_site_symmetry_order
_atom_site_calc_flag
_atom_site_refinement_flags_posn
_atom_site_refinement_flags_adp
_atom_site_refinement_flags_occupancy
_atom_site_disorder_assembly
_atom_site_disorder_group
C1 C -0.1049(2) -0.03004(17) -0.8681(5) 0.0892(17) Uani 0.748(6) 1 d DG U P A 1
C2 C -0.12107(18) -0.03720(13) -0.6965(5) 0.0978(18) Uani 0.748(6) 1 d DG U P A 1
H2 H -0.1468 -0.0642 -0.6682 0.117 Uiso 0.748(6) 1 calc R U P A 1
C3 C -0.0988(2) -0.00401(14) -0.5673(4) 0.0956(17) Uani 0.748(6) 1 d DG U P A 1
H3 H -0.1096 -0.0088 -0.4525 0.115 Uiso 0.748(6) 1 calc R U P A 1
C4 C -0.06039(19) 0.03634(15) -0.6095(4) 0.0784(15) Uani 0.748(6) 1 d DG U P A 1
C5 C -0.04423(18) 0.04351(16) -0.7811(5) 0.0885(16) Uani 0.748(6) 1 d DG U P A 1
H5 H -0.0185 0.0705 -0.8094 0.106 Uiso 0.748(6) 1 calc R U P A 1
C6 C -0.0665(2) 0.01032(19) -0.9104(4) 0.0960(18) Uani 0.748(6) 1 d DG U P A 1
H6 H -0.0557 0.0151 -1.0251 0.115 Uiso 0.748(6) 1 calc R U P A 1
C7 C -0.0455(2) 0.12067(17) -0.2363(5) 0.0709(14) Uani 0.748(6) 1 d DG U P A 1
C8 C -0.08237(18) 0.1361(2) -0.1070(6) 0.0834(16) Uani 0.748(6) 1 d DG U P A 1
H8 H -0.1166 0.1190 -0.0992 0.100 Uiso 0.748(6) 1 calc R U P A 1
C9 C -0.06807(19) 0.1772(2) 0.0106(7) 0.0862(18) Uani 0.748(6) 1 d DG U P A 1
H9 H -0.0927 0.1875 0.0970 0.103 Uiso 0.748(6) 1 calc R U P A 1
C10 C -0.0169(2) 0.2027(2) -0.0011(7) 0.0652(15) Uani 0.748(6) 1 d DG U P A 1
C11 C 0.01995(17) 0.18728(15) -0.1304(6) 0.0726(15) Uani 0.748(6) 1 d DG U P A 1
H11 H 0.0542 0.2044 -0.1382 0.087 Uiso 0.748(6) 1 calc R U P A 1
C12 C 0.0056(2) 0.14625(17) -0.2479(5) 0.0749(14) Uani 0.748(6) 1 d DG U P A 1
H12 H 0.0303 0.1359 -0.3344 0.090 Uiso 0.748(6) 1 calc R U P A 1
C13 C -0.1343(6) -0.0613(6) -1.0152(11) 0.154(7) Uani 0.748(6) 1 d D U P A 1
H13A H -0.1327 -0.1002 -0.9930 0.230 Uiso 0.748(6) 1 calc R U P A 1
H13B H -0.1164 -0.0533 -1.1235 0.230 Uiso 0.748(6) 1 calc R U P A 1
H13C H -0.1721 -0.0498 -1.0209 0.230 Uiso 0.748(6) 1 calc R U P A 1
N1 N -0.03825(17) 0.07632(18) -0.4900(6) 0.0875(15) Uani 0.748(6) 1 d D U P A 1
N2 N -0.06514(19) 0.07955(18) -0.3549(5) 0.0837(14) Uani 0.748(6) 1 d D U P A 1
C1A C -0.1173(7) -0.0275(7) -0.8561(14) 0.103(4) Uiso 0.252(6) 1 d DG . P A 2
C2A C -0.1487(5) -0.0345(5) -0.7069(17) 0.103(4) Uiso 0.252(6) 1 d DG . P A 2
H2A H -0.1799 -0.0567 -0.7093 0.124 Uiso 0.252(6) 1 calc R U P A 2
C3A C -0.1335(6) -0.0082(5) -0.5540(14) 0.103(4) Uiso 0.252(6) 1 d DG . P A 2
H3A H -0.1545 -0.0128 -0.4542 0.124 Uiso 0.252(6) 1 calc R U P A 2
C4A C -0.0868(6) 0.0251(6) -0.5504(15) 0.103(4) Uiso 0.252(6) 1 d DG . P A 2
C5A C -0.0554(6) 0.0321(6) -0.6997(19) 0.103(4) Uiso 0.252(6) 1 d DG . P A 2
H5A H -0.0242 0.0543 -0.6973 0.124 Uiso 0.252(6) 1 calc R U P A 2
C6A C -0.0706(7) 0.0058(7) -0.8525(16) 0.103(4) Uiso 0.252(6) 1 d DG . P A 2
H6A H -0.0496 0.0104 -0.9524 0.124 Uiso 0.252(6) 1 calc R U P A 2
C7A C -0.0275(5) 0.1240(6) -0.2625(15) 0.066(3) Uiso 0.252(6) 1 d DG . P A 2
C8A C -0.0706(4) 0.1386(6) -0.1529(18) 0.066(3) Uiso 0.252(6) 1 d DG . P A 2
H8A H -0.1054 0.1234 -0.1691 0.079 Uiso 0.252(6) 1 calc R U P A 2
C9A C -0.0616(5) 0.1760(7) -0.019(2) 0.066(3) Uiso 0.252(6) 1 d DG . P A 2
H9A H -0.0905 0.1857 0.0543 0.079 Uiso 0.252(6) 1 calc R U P A 2
C10A C -0.0096(6) 0.1987(6) 0.005(2) 0.066(3) Uiso 0.252(6) 1 d DG . P A 2
C11A C 0.0335(4) 0.1841(5) -0.1042(18) 0.066(3) Uiso 0.252(6) 1 d DG . P A 2
H11A H 0.0684 0.1993 -0.0880 0.079 Uiso 0.252(6) 1 calc R U P A 2
C12A C 0.0246(4) 0.1467(5) -0.2381(15) 0.066(3) Uiso 0.252(6) 1 d DG . P A 2
H12A H 0.0534 0.1370 -0.3115 0.079 Uiso 0.252(6) 1 calc R U P A 2
C13A C -0.1283(13) -0.0635(13) -1.016(2) 0.093(10) Uiso 0.252(6) 1 d D . P A 2
H13D H -0.0944 -0.0696 -1.0775 0.139 Uiso 0.252(6) 1 calc R U P A 2
H13E H -0.1541 -0.0452 -1.0913 0.139 Uiso 0.252(6) 1 calc R U P A 2
H13F H -0.1434 -0.0983 -0.9804 0.139 Uiso 0.252(6) 1 calc R U P A 2
N1A N -0.0761(5) 0.0561(5) -0.3949(16) 0.079(5) Uiso 0.252(6) 1 d D . P A 2
N2A N -0.0367(6) 0.0882(6) -0.4078(16) 0.085(6) Uiso 0.252(6) 1 d D . P A 2
C14 C 0.0000 0.2500 0.1250 0.0639(15) Uani 1 4 d DS T P . .

loop_
_atom_site_aniso_label
_atom_site_aniso_U_11
_atom_site_aniso_U_22
_atom_site_aniso_U_33
_atom_site_aniso_U_23
_atom_site_aniso_U_13
_atom_site_aniso_U_12
C1 0.118(4) 0.067(3) 0.082(4) -0.020(3) -0.001(3) 0.011(3)
C2 0.126(4) 0.078(3) 0.089(4) -0.015(3) 0.002(4) -0.007(3)
C3 0.115(4) 0.098(4) 0.073(3) -0.010(3) 0.003(3) 0.001(3)
C4 0.094(3) 0.065(3) 0.076(3) -0.011(3) -0.004(3) 0.004(2)
C5 0.110(4) 0.087(3) 0.068(3) -0.009(3) 0.003(3) -0.008(2)
C6 0.130(4) 0.092(3) 0.066(3) -0.017(3) 0.003(3) 0.000(3)
C7 0.080(3) 0.074(3) 0.059(3) -0.005(2) -0.006(3) -0.006(3)
C8 0.091(3) 0.094(3) 0.065(4) -0.009(3) 0.015(3) -0.016(3)
C9 0.094(3) 0.100(4) 0.065(4) -0.019(3) 0.014(3) -0.014(3)
C10 0.070(3) 0.072(3) 0.054(3) 0.007(2) -0.005(2) 0.002(2)
C11 0.063(3) 0.100(3) 0.054(3) -0.005(3) -0.005(3) 0.000(2)
C12 0.066(3) 0.104(3) 0.055(3) -0.011(3) -0.005(2) 0.009(3)
C13 0.221(11) 0.130(7) 0.110(6) -0.067(5) -0.012(5) -0.031(6)
N1 0.095(3) 0.092(3) 0.075(3) -0.010(3) 0.003(3) 0.000(2)
N2 0.100(4) 0.082(3) 0.069(3) -0.006(3) 0.004(3) -0.003(3)
C14 0.070(2) 0.070(2) 0.051(4) 0.000 0.000 0.000

loop_
_atom_type_symbol
_atom_type_description
_atom_type_scat_dispersion_real
_atom_type_scat_dispersion_imag
_atom_type_scat_source
C C 0.0033 0.0016 'International Tables Vol C Tables 4.2.6.8 and 6.1.1.4'
H H 0.0000 0.0000 'International Tables Vol C Tables 4.2.6.8 and 6.1.1.4'
N N 0.0061 0.0033 'International Tables Vol C Tables 4.2.6.8 and 6.1.1.4'

loop_
_geom_angle_atom_site_label_1
_geom_angle_atom_site_label_2
_geom_angle_atom_site_label_3
_geom_angle
_geom_angle_site_symmetry_1
_geom_angle_site_symmetry_3
C2 C1 C6 120.0 . .
C2 C1 C13 120.6(4) . .
C6 C1 C13 119.0(5) . .
C1 C2 C3 120.0 . .
C4 C3 C2 120.0 . .
C3 C4 C5 120.0 . .
C3 C4 N1 125.0(3) . .
C5 C4 N1 114.8(3) . .
C6 C5 C4 120.0 . .
C5 C6 C1 120.0 . .
C8 C7 C12 120.0 . .
C8 C7 N2 115.5(3) . .
C12 C7 N2 124.4(3) . .
C9 C8 C7 120.0 . .
C8 C9 C10 120.0 . .
C11 C10 C9 120.0 . .
C11 C10 C14 118.4(3) . .
C9 C10 C14 121.5(2) . .
C12 C11 C10 120.0 . .
C11 C12 C7 120.0 . .
N2 N1 C4 112.7(4) . .
N1 N2 C7 114.0(5) . .
C2A C1A C6A 120.0 . .
C2A C1A C13A 120.1(8) . .
C6A C1A C13A 119.2(8) . .
C3A C2A C1A 120.0 . .
C2A C3A C4A 120.0 . .
C5A C4A C3A 120.0 . .
C5A C4A N1A 121.8(8) . .
C3A C4A N1A 117.8(8) . .
C6A C5A C4A 120.0 . .
C5A C6A C1A 120.0 . .
C8A C7A C12A 120.0 . .
C8A C7A N2A 120.7(7) . .
C12A C7A N2A 119.1(7) . .
C7A C8A C9A 120.0 . .
C10A C9A C8A 120.0 . .
C9A C10A C11A 120.0 . .
C9A C10A C14 121.9(7) . .
C11A C10A C14 116.7(7) . .
C12A C11A C10A 120.0 . .
C11A C12A C7A 120.0 . .
N2A N1A C4A 113.7(9) . .
N1A N2A C7A 116.0(10) . .
C10 C14 C10 112.9(6) 12_666 6_454
C10 C14 C10 102.8(10) 12_666 15
C10 C14 C10 112.9(5) 6_454 15
C10 C14 C10 112.9(3) 12_666 .
C10 C14 C10 102.8(7) 6_454 .
C10 C14 C10 112.9(5) 15 .
C10A C14 C10A 110.3(17) 12_666 6_454
C10A C14 C10A 108(3) 12_666 15
C10A C14 C10A 110.3(15) 6_454 15
C10A C14 C10A 110.3(10) 12_666 .
C10A C14 C10A 108(2) 6_454 .
C10A C14 C10A 110.3(16) 15 .

loop_
_geom_bond_atom_site_label_1
_geom_bond_atom_site_label_2
_geom_bond_distance
_geom_bond_site_symmetry_2
C1 C2 1.3900 .
C1 C6 1.3900 .
C1 C13 1.539(5) .
C2 C3 1.3900 .
C3 C4 1.3900 .
C4 C5 1.3900 .
C4 N1 1.441(5) .
C5 C6 1.3900 .
C7 C8 1.3900 .
C7 C12 1.3900 .
C7 N2 1.434(5) .
C8 C9 1.3900 .
C9 C10 1.3900 .
C10 C11 1.3900 .
C10 C14 1.558(2) .
C11 C12 1.3900 .
N1 N2 1.231(5) .
C1A C2A 1.3900 .
C1A C6A 1.3900 .
C1A C13A 1.536(8) .
C2A C3A 1.3900 .
C3A C4A 1.3900 .
C4A C5A 1.3900 .
C4A N1A 1.439(8) .
C5A C6A 1.3900 .
C7A C8A 1.3900 .
C7A C12A 1.3900 .
C7A N2A 1.434(8) .
C8A C9A 1.3900 .
C9A C10A 1.3900 .
C10A C11A 1.3900 .
C10A C14 1.566(6) .
C11A C12A 1.3900 .
N1A N2A 1.236(7) .
C14 C10 1.558(5) 12_666
C14 C10 1.558(6) 6_454
C14 C10 1.558(4) 15
C14 C10A 1.566(16) 12_666
C14 C10A 1.566(16) 6_454
C14 C10A 1.566(11) 15
